data_4101362
loop_
_publ_author_name
'Matano, Yoshihiro'
'Miyajima, Tooru'
'Nakabuchi, Takashi'
'Imahori, Hiroshi'
'Ochi, Noriaki'
'Sakaki, Shigeyoshi'

_publ_section_title
;
 Phosphorus-containing hybrid calixphyrins: promising mixed-donor
 ligands for visible and efficient palladium catalysts.
;
_journal_issue 36
_journal_name_full 'Journal of the American Chemical Society'
_journal_page_first 11760
_journal_page_last 11761
_journal_paper_doi 10.1021/ja0640039
_journal_volume 128
_journal_year 2006
_chemical_formula_moiety 'C46 H41 Cl2 N2 P Pd S '
_chemical_formula_sum 'C46 H41 Cl2 N2 P Pd S'
_chemical_formula_weight 862.18
_space_group_IT_number 15
_symmetry_cell_setting monoclinic
_symmetry_Int_Tables_number 15
_symmetry_space_group_name_Hall '-C 2yc'
_symmetry_space_group_name_H-M 'C 1 2/c 1'
_cell_angle_alpha 90.0000
_cell_angle_beta 98.3576(11)
_cell_angle_gamma 90.0000
_cell_formula_units_Z 8
_cell_length_a 22.055(5)
_cell_length_b 12.648(3)
_cell_length_c 27.807(7)
_cell_measurement_reflns_used 8385
_cell_measurement_temperature 123.1
_cell_measurement_theta_max 27.5
_cell_measurement_theta_min 3.2
_cell_volume 7674(3)
_computing_cell_refinement CrystalClear
_computing_data_collection CrystalClear
_computing_data_reduction CrystalStructure
_computing_publication_material 'CrystalStructure 3.7.0'
_computing_structure_refinement SHELXL
_computing_structure_solution SIR92
_diffrn_detector_area_resol_mean 7.31
_diffrn_measured_fraction_theta_full 0.991
_diffrn_measured_fraction_theta_max 0.991
_diffrn_measurement_device_type 'Rigaku Saturn'
_diffrn_measurement_method \w
_diffrn_radiation_type 'Mo K\a'
_diffrn_radiation_wavelength 0.71070
_diffrn_reflns_av_R_equivalents 0.026
_diffrn_reflns_limit_h_max 27
_diffrn_reflns_limit_h_min -28
_diffrn_reflns_limit_k_max 16
_diffrn_reflns_limit_k_min -15
_diffrn_reflns_limit_l_max 36
_diffrn_reflns_limit_l_min -36
_diffrn_reflns_number 29727
_diffrn_reflns_theta_full 27.48
_diffrn_reflns_theta_max 27.48
_exptl_absorpt_coefficient_mu 0.756
_exptl_absorpt_correction_T_max 0.985
_exptl_absorpt_correction_T_min 0.881
_exptl_absorpt_correction_type numerical
_exptl_absorpt_process_details
;
    Higashi, T. (1999). Program for Absorption Correction.
    Rigaku Corporation, Tokyo, Japan.
;
_exptl_crystal_colour red
_exptl_crystal_density_diffrn 1.492
_exptl_crystal_density_method 'not measured'
_exptl_crystal_description unknown
_exptl_crystal_F_000 3536.00
_exptl_crystal_size_max 0.50
_exptl_crystal_size_mid 0.20
_exptl_crystal_size_min 0.02
_refine_diff_density_max 1.39
_refine_diff_density_min -1.65
_refine_ls_extinction_method none
_refine_ls_goodness_of_fit_ref 1.116
_refine_ls_hydrogen_treatment refall
_refine_ls_number_parameters 479
_refine_ls_number_reflns 8751
_refine_ls_R_factor_gt 0.0496
_refine_ls_shift/su_max 0.0020
_refine_ls_structure_factor_coef Fsqd
_refine_ls_weighting_details 'w = 1/[\s^2^(Fo^2^)+(0.0618P)^2^+37.4836P] where P=(Fo^2^+2Fc^2^)/3'
_refine_ls_weighting_scheme calc
_refine_ls_wR_factor_ref 0.1276
_reflns_number_gt 8253
_reflns_number_total 8751
_reflns_threshold_expression F^2^>2.0\s(F^2^)
_cod_data_source_file ja0640039si20060607_072051.cif
_cod_data_source_block '__Pd_calix'
_cod_original_formula_sum 'C46 H41 Cl2 N2 P Pd S '
_cod_database_code 4101362

loop_
_symmetry_equiv_pos_site_id
_symmetry_equiv_pos_as_xyz
1 +X,+Y,+Z
2 -X,+Y,1/2-Z
3 -X,-Y,-Z
4 +X,-Y,1/2+Z
5 1/2+X,1/2+Y,+Z
6 1/2-X,1/2+Y,1/2-Z
7 1/2-X,1/2-Y,-Z
8 1/2+X,1/2-Y,1/2+Z

loop_
_atom_site_label
_atom_site_type_symbol
_atom_site_fract_x
_atom_site_fract_y
_atom_site_fract_z
_atom_site_U_iso_or_equiv
_atom_site_adp_type
_atom_site_occupancy
_atom_site_symmetry_multiplicity
_atom_site_calc_flag
_atom_site_refinement_flags
Pd(1) Pd 0.061800(10) 0.14124(2) 0.626730(10) 0.01435(7) Uani 1.00 1 d .
Cl(1) Cl 0.15260(9) 0.39157(16) 0.50129(8) 0.0854(5) Uani 1.00 1 d .
Cl(2) Cl 0.19030(9) 0.17983(13) 0.52935(8) 0.0852(5) Uani 1.00 1 d .
S(1) S 0.01712(4) 0.04765(6) 0.56155(3) 0.01739(15) Uani 1.00 1 d .
P(1) P 0.12410(4) 0.21492(6) 0.68705(3) 0.01479(15) Uani 1.00 1 d .
N(1) N 0.02271(12) 0.2827(2) 0.59969(9) 0.0152(5) Uani 1.00 1 d .
N(2) N 0.10224(12) -0.0001(2) 0.65098(10) 0.0178(5) Uani 1.00 1 d .
C(1) C 0.13449(13) 0.3503(2) 0.67261(11) 0.0150(5) Uani 1.00 1 d .
C(2) C 0.19183(14) 0.3578(2) 0.66040(11) 0.0173(5) Uani 1.00 1 d .
C(3) C 0.22794(16) 0.4435(2) 0.63950(12) 0.0247(7) Uani 1.00 1 d .
C(4) C 0.29370(17) 0.4012(3) 0.64908(16) 0.0317(8) Uani 1.00 1 d .
C(5) C 0.28779(16) 0.2802(2) 0.64502(14) 0.0277(7) Uani 1.00 1 d .
C(6) C 0.22771(14) 0.2582(2) 0.66277(12) 0.0195(6) Uani 1.00 1 d .
C(7) C 0.19823(13) 0.1719(2) 0.67612(11) 0.0180(6) Uani 1.00 1 d .
C(8) C 0.07809(13) 0.4180(2) 0.66074(11) 0.0170(5) Uani 1.00 1 d .
C(9) C 0.03470(16) 0.4022(2) 0.69900(12) 0.0220(6) Uani 1.00 1 d .
C(10) C 0.09511(16) 0.5357(2) 0.66018(12) 0.0224(6) Uani 1.00 1 d .
C(11) C 0.04406(13) 0.3839(2) 0.61103(11) 0.0163(5) Uani 1.00 1 d .
C(12) C 0.02293(16) 0.4534(2) 0.57406(11) 0.0203(6) Uani 1.00 1 d .
C(13) C -0.01522(16) 0.3968(2) 0.53911(12) 0.0214(6) Uani 1.00 1 d .
C(14) C -0.01586(14) 0.2919(2) 0.55456(11) 0.0177(6) Uani 1.00 1 d .
C(15) C -0.05804(14) 0.2132(2) 0.53121(11) 0.0184(6) Uani 1.00 1 d .
C(16) C -0.05307(14) 0.1064(2) 0.53712(11) 0.0188(6) Uani 1.00 1 d .
C(17) C -0.09923(14) 0.0240(2) 0.53450(11) 0.0199(6) Uani 1.00 1 d .
C(18) C -0.08145(14) -0.0628(2) 0.56120(11) 0.0195(6) Uani 1.00 1 d .
C(19) C -0.01926(14) -0.0602(2) 0.58641(12) 0.0192(6) Uani 1.00 1 d .
C(20) C 0.00872(14) -0.1168(2) 0.62485(12) 0.0188(6) Uani 1.00 1 d .
C(21) C 0.06865(14) -0.0936(2) 0.65238(12) 0.0204(6) Uani 1.00 1 d .
C(22) C 0.10477(16) -0.1665(2) 0.68115(13) 0.0253(7) Uani 1.00 1 d .
C(23) C 0.16089(17) -0.1187(2) 0.69732(13) 0.0259(7) Uani 1.00 1 d .
C(24) C 0.15889(14) -0.0166(2) 0.67849(12) 0.0200(6) Uani 1.00 1 d .
C(25) C 0.21473(14) 0.0557(2) 0.68013(12) 0.0217(6) Uani 1.00 1 d .
C(26) C 0.25711(18) 0.0414(2) 0.72913(16) 0.0335(8) Uani 1.00 1 d .
C(27) C 0.24918(17) 0.0229(2) 0.63791(16) 0.0326(8) Uani 1.00 1 d .
C(28) C 0.11548(14) 0.1940(2) 0.75026(11) 0.0180(6) Uani 1.00 1 d .
C(29) C 0.1442(2) 0.2619(3) 0.78546(13) 0.0370(9) Uani 1.00 1 d .
C(30) C 0.1393(2) 0.2452(3) 0.83392(13) 0.0440(11) Uani 1.00 1 d .
C(31) C 0.10508(19) 0.1613(3) 0.84729(12) 0.0312(8) Uani 1.00 1 d .
C(32) C 0.07749(18) 0.0933(3) 0.81249(13) 0.0319(8) Uani 1.00 1 d .
C(33) C 0.08223(17) 0.1090(2) 0.76383(12) 0.0268(7) Uani 1.00 1 d .
C(34) C -0.11484(14) 0.2540(2) 0.50084(12) 0.0211(6) Uani 1.00 1 d .
C(35) C -0.13092(18) 0.2181(3) 0.45314(12) 0.0301(7) Uani 1.00 1 d .
C(36) C -0.1837(2) 0.2555(3) 0.42489(13) 0.0382(9) Uani 1.00 1 d .
C(37) C -0.22111(19) 0.3266(3) 0.44359(16) 0.0378(9) Uani 1.00 1 d .
C(38) C -0.20641(19) 0.3621(3) 0.49143(17) 0.0368(9) Uani 1.00 1 d .
C(39) C -0.15321(17) 0.3265(2) 0.51974(13) 0.0265(7) Uani 1.00 1 d .
C(40) C -0.02369(14) -0.2125(2) 0.64028(12) 0.0215(6) Uani 1.00 1 d .
C(41) C -0.04292(16) -0.2933(2) 0.60763(14) 0.0270(7) Uani 1.00 1 d .
C(42) C -0.07283(17) -0.3823(2) 0.62278(17) 0.0339(8) Uani 1.00 1 d .
C(43) C -0.08221(16) -0.3920(2) 0.67036(17) 0.0337(9) Uani 1.00 1 d .
C(44) C -0.06338(17) -0.3125(3) 0.70339(14) 0.0323(8) Uani 1.00 1 d .
C(45) C -0.03474(17) -0.2224(2) 0.68824(13) 0.0286(7) Uani 1.00 1 d .
C(46) C 0.1342(2) 0.2736(4) 0.52824(19) 0.0498(12) Uani 1.00 1 d .
H(1) H 0.2243 0.5118 0.6563 0.030 Uiso 1.00 1 c R
H(2) H 0.2141 0.4528 0.6043 0.030 Uiso 1.00 1 c R
H(3) H 0.3138 0.4219 0.6819 0.038 Uiso 1.00 1 c R
H(4) H 0.3181 0.4290 0.6247 0.038 Uiso 1.00 1 c R
H(5) H 0.2868 0.2565 0.6110 0.033 Uiso 1.00 1 c R
H(6) H 0.3221 0.2446 0.6657 0.033 Uiso 1.00 1 c R
H(7) H 0.0527 0.4350 0.7297 0.026 Uiso 1.00 1 c R
H(8) H 0.0289 0.3265 0.7041 0.026 Uiso 1.00 1 c R
H(9) H -0.0050 0.4352 0.6875 0.026 Uiso 1.00 1 c R
H(10) H 0.1255 0.5519 0.6885 0.027 Uiso 1.00 1 c R
H(11) H 0.0584 0.5787 0.6612 0.027 Uiso 1.00 1 c R
H(12) H 0.1123 0.5517 0.6304 0.027 Uiso 1.00 1 c R
H(13) H 0.0327 0.5264 0.5728 0.024 Uiso 1.00 1 c R
H(14) H -0.0370 0.4246 0.5099 0.026 Uiso 1.00 1 c R
H(15) H -0.1386 0.0305 0.5156 0.024 Uiso 1.00 1 c R
H(16) H -0.1079 -0.1214 0.5633 0.023 Uiso 1.00 1 c R
H(17) H 0.0932 -0.2363 0.6885 0.030 Uiso 1.00 1 c R
H(18) H 0.1945 -0.1502 0.7175 0.031 Uiso 1.00 1 c R
H(19) H 0.2744 -0.0301 0.7309 0.040 Uiso 1.00 1 c R
H(20) H 0.2334 0.0520 0.7559 0.040 Uiso 1.00 1 c R
H(21) H 0.2904 0.0934 0.7316 0.040 Uiso 1.00 1 c R
H(22) H 0.2904 0.0536 0.6430 0.039 Uiso 1.00 1 c R
H(23) H 0.2268 0.0487 0.6071 0.039 Uiso 1.00 1 c R
H(24) H 0.2522 -0.0543 0.6369 0.039 Uiso 1.00 1 c R
H(25) H 0.1674 0.3200 0.7763 0.044 Uiso 1.00 1 c R
H(26) H 0.1594 0.2915 0.8580 0.053 Uiso 1.00 1 c R
H(27) H 0.1008 0.1509 0.8804 0.037 Uiso 1.00 1 c R
H(28) H 0.0549 0.0347 0.8218 0.038 Uiso 1.00 1 c R
H(29) H 0.0627 0.0617 0.7399 0.032 Uiso 1.00 1 c R
H(30) H -0.1057 0.1681 0.4400 0.036 Uiso 1.00 1 c R
H(31) H -0.1940 0.2316 0.3923 0.046 Uiso 1.00 1 c R
H(32) H -0.2571 0.3517 0.4239 0.045 Uiso 1.00 1 c R
H(33) H -0.2327 0.4103 0.5046 0.044 Uiso 1.00 1 c R
H(34) H -0.1428 0.3516 0.5521 0.032 Uiso 1.00 1 c R
H(35) H -0.0357 -0.2881 0.5749 0.032 Uiso 1.00 1 c R
H(36) H -0.0867 -0.4363 0.6000 0.041 Uiso 1.00 1 c R
H(37) H -0.1016 -0.4534 0.6806 0.040 Uiso 1.00 1 c R
H(38) H -0.0699 -0.3191 0.7363 0.039 Uiso 1.00 1 c R
H(39) H -0.0227 -0.1673 0.7108 0.034 Uiso 1.00 1 c R
H(40) H 0.1271 0.2881 0.5619 0.060 Uiso 1.00 1 c R
H(41) H 0.0956 0.2454 0.5101 0.060 Uiso 1.00 1 c R

loop_
_atom_site_aniso_label
_atom_site_aniso_U_11
_atom_site_aniso_U_22
_atom_site_aniso_U_33
_atom_site_aniso_U_12
_atom_site_aniso_U_13
_atom_site_aniso_U_23
Pd(1) 0.01519(12) 0.01193(12) 0.01559(12) 0.00070(8) 0.00110(8) -0.00060(8)
Cl(1) 0.0774(11) 0.0737(10) 0.1033(14) -0.0010(8) 0.0075(9) 0.0197(10)
Cl(2) 0.0803(11) 0.0613(9) 0.1004(13) -0.0077(8) -0.0329(9) 0.0012(8)
S(1) 0.0187(3) 0.0164(3) 0.0172(3) -0.0001(2) 0.0031(2) -0.0030(2)
P(1) 0.0158(3) 0.0128(3) 0.0154(3) -0.0008(2) 0.0012(2) 0.0007(2)
N(1) 0.0166(12) 0.0144(11) 0.0141(11) 0.0011(9) -0.0002(9) 0.0015(9)
N(2) 0.0182(13) 0.0129(11) 0.0219(12) 0.0016(10) 0.0014(10) -0.0006(9)
C(1) 0.0183(14) 0.0123(13) 0.0141(12) -0.0023(11) 0.0013(10) -0.0002(10)
C(2) 0.0198(15) 0.0155(14) 0.0155(13) -0.0032(11) -0.0009(11) 0.0004(10)
C(3) 0.0263(17) 0.0214(16) 0.0276(16) -0.0056(13) 0.0079(13) 0.0023(13)
C(4) 0.0251(18) 0.0276(18) 0.045(2) -0.0049(14) 0.0136(16) -0.0002(16)
C(5) 0.0175(16) 0.0266(17) 0.040(2) -0.0018(13) 0.0068(14) -0.0007(15)
C(6) 0.0155(14) 0.0213(15) 0.0214(14) 0.0002(12) 0.0013(11) -0.0005(11)
C(7) 0.0141(14) 0.0194(14) 0.0195(14) 0.0020(11) -0.0006(11) -0.0002(11)
C(8) 0.0195(15) 0.0153(13) 0.0160(13) 0.0019(11) 0.0017(11) 0.0001(10)
C(9) 0.0227(16) 0.0235(16) 0.0201(14) 0.0045(13) 0.0042(12) -0.0017(12)
C(10) 0.0246(17) 0.0129(14) 0.0281(16) 0.0009(12) -0.0012(13) 0.0003(12)
C(11) 0.0186(14) 0.0144(13) 0.0162(13) 0.0013(11) 0.0034(11) -0.0006(11)
C(12) 0.0279(17) 0.0156(14) 0.0175(14) -0.0011(12) 0.0035(12) 0.0029(11)
C(13) 0.0266(17) 0.0193(15) 0.0174(14) -0.0014(12) 0.0005(12) 0.0048(11)
C(14) 0.0200(15) 0.0175(14) 0.0155(13) 0.0021(11) 0.0025(11) 0.0008(11)
C(15) 0.0199(15) 0.0225(15) 0.0127(13) 0.0002(12) 0.0023(11) -0.0023(11)
C(16) 0.0193(15) 0.0222(15) 0.0147(13) 0.0002(12) 0.0020(11) -0.0034(11)
C(17) 0.0204(15) 0.0220(15) 0.0165(13) -0.0006(12) 0.0003(11) -0.0049(11)
C(18) 0.0196(15) 0.0178(14) 0.0208(14) -0.0020(11) 0.0020(11) -0.0053(11)
C(19) 0.0230(16) 0.0129(13) 0.0216(14) -0.0012(11) 0.0032(12) -0.0048(11)
C(20) 0.0182(15) 0.0137(13) 0.0250(15) 0.0022(11) 0.0048(12) -0.0040(11)
C(21) 0.0218(16) 0.0135(14) 0.0257(15) 0.0001(11) 0.0031(12) -0.0010(11)
C(22) 0.0228(17) 0.0176(15) 0.0339(18) 0.0018(13) -0.0010(14) 0.0025(13)
C(23) 0.0225(17) 0.0195(15) 0.0338(18) 0.0034(13) -0.0017(14) 0.0074(13)
C(24) 0.0185(15) 0.0159(14) 0.0250(15) 0.0040(11) 0.0015(12) 0.0009(11)
C(25) 0.0171(15) 0.0170(15) 0.0300(17) 0.0024(12) -0.0002(12) 0.0005(12)
C(26) 0.0268(18) 0.0222(17) 0.046(2) 0.0004(14) -0.0116(16) 0.0073(15)
C(27) 0.0246(18) 0.0252(18) 0.050(2) 0.0003(14) 0.0129(16) -0.0096(16)
C(28) 0.0176(14) 0.0173(14) 0.0185(14) 0.0003(11) 0.0004(11) 0.0032(11)
C(29) 0.053(2) 0.033(2) 0.0233(17) -0.0226(18) 0.0016(16) 0.0002(15)
C(30) 0.067(3) 0.044(2) 0.0204(18) -0.019(2) 0.0040(18) -0.0026(16)
C(31) 0.038(2) 0.037(2) 0.0204(16) 0.0022(16) 0.0087(14) 0.0084(14)
C(32) 0.034(2) 0.0317(19) 0.0330(19) -0.0071(16) 0.0136(15) 0.0081(15)
C(33) 0.0271(18) 0.0258(17) 0.0283(17) -0.0077(14) 0.0067(14) 0.0010(13)
C(34) 0.0221(16) 0.0196(15) 0.0205(14) -0.0036(12) -0.0006(12) 0.0033(11)
C(35) 0.034(2) 0.0333(19) 0.0211(16) -0.0038(16) -0.0015(14) 0.0023(14)
C(36) 0.042(2) 0.044(2) 0.0238(18) -0.0120(19) -0.0112(16) 0.0091(16)
C(37) 0.0249(19) 0.038(2) 0.045(2) -0.0061(16) -0.0121(16) 0.0185(18)
C(38) 0.0254(19) 0.032(2) 0.052(2) 0.0030(15) 0.0001(17) 0.0077(17)
C(39) 0.0268(18) 0.0237(16) 0.0286(17) 0.0010(14) 0.0024(14) 0.0022(13)
C(40) 0.0162(15) 0.0154(14) 0.0318(17) 0.0023(11) -0.0001(12) 0.0015(12)
C(41) 0.0237(17) 0.0181(15) 0.0389(19) 0.0015(13) 0.0037(14) -0.0037(14)
C(42) 0.0216(18) 0.0184(16) 0.060(2) -0.0006(13) 0.0011(17) -0.0067(16)
C(43) 0.0166(16) 0.0215(17) 0.063(2) 0.0020(13) 0.0053(16) 0.0117(17)
C(44) 0.0241(18) 0.0326(19) 0.039(2) -0.0019(15) 0.0006(15) 0.0113(16)
C(45) 0.0250(18) 0.0260(17) 0.0340(19) -0.0031(14) 0.0015(14) 0.0051(14)
C(46) 0.047(2) 0.058(3) 0.051(2) -0.018(2) 0.027(2) -0.017(2)

loop_
_atom_type_symbol
_atom_type_description
_atom_type_scat_dispersion_real
_atom_type_scat_dispersion_imag
_atom_type_scat_source
C C 0.003 0.002
;
International Tables for Crystallography
(1992, Vol. C, Tables 4.2.6.8 and 6.1.1.4)
;
H H 0.000 0.000
;
International Tables for Crystallography
(1992, Vol. C, Table 6.1.1.4)
;
Cl Cl 0.148 0.159
;
International Tables for Crystallography
(1992, Vol. C, Tables 4.2.6.8 and 6.1.1.4)
;
N N 0.006 0.003
;
International Tables for Crystallography
(1992, Vol. C, Tables 4.2.6.8 and 6.1.1.4)
;
P P 0.102 0.094
;
International Tables for Crystallography
(1992, Vol. C, Tables 4.2.6.8 and 6.1.1.4)
;
Pd Pd -0.999 1.007
;
International Tables for Crystallography
(1992, Vol. C, Tables 4.2.6.8 and 6.1.1.4)
;
S S 0.125 0.123
;
International Tables for Crystallography
(1992, Vol. C, Tables 4.2.6.8 and 6.1.1.4)
;

loop_
_geom_angle_atom_site_label_1
_geom_angle_atom_site_label_2
_geom_angle_atom_site_label_3
_geom_angle
S(1) Pd(1) P(1) 167.31(3)
S(1) Pd(1) N(1) 92.93(6)
S(1) Pd(1) N(2) 85.77(7)
P(1) Pd(1) N(1) 95.21(7)
P(1) Pd(1) N(2) 85.75(7)
N(1) Pd(1) N(2) 177.62(11)
Pd(1) S(1) C(16) 110.10(10)
Pd(1) S(1) C(19) 105.00(11)
C(16) S(1) C(19) 93.02(15)
Pd(1) P(1) C(1) 108.66(9)
Pd(1) P(1) C(7) 103.00(10)
Pd(1) P(1) C(28) 122.12(10)
C(1) P(1) C(7) 95.93(15)
C(1) P(1) C(28) 113.18(14)
C(7) P(1) C(28) 110.30(14)
Pd(1) N(1) C(11) 127.15(19)
Pd(1) N(1) C(14) 123.74(19)
C(11) N(1) C(14) 105.5(2)
Pd(1) N(2) C(21) 122.4(2)
Pd(1) N(2) C(24) 128.6(2)
C(21) N(2) C(24) 107.2(2)
P(1) C(1) C(2) 106.1(2)
P(1) C(1) C(8) 117.8(2)
C(2) C(1) C(8) 132.4(2)
C(1) C(2) C(3) 135.0(2)
C(1) C(2) C(6) 116.1(2)
C(3) C(2) C(6) 108.6(2)
C(2) C(3) C(4) 102.8(2)
C(3) C(4) C(5) 105.5(2)
C(4) C(5) C(6) 103.2(3)
C(2) C(6) C(5) 108.6(2)
C(2) C(6) C(7) 115.1(3)
C(5) C(6) C(7) 136.1(3)
P(1) C(7) C(6) 106.8(2)
P(1) C(7) C(25) 119.9(2)
C(6) C(7) C(25) 133.2(3)
C(1) C(8) C(9) 110.5(2)
C(1) C(8) C(10) 111.0(2)
C(1) C(8) C(11) 108.5(2)
C(9) C(8) C(10) 108.0(2)
C(9) C(8) C(11) 108.3(2)
C(10) C(8) C(11) 110.6(2)
N(1) C(11) C(8) 124.8(2)
N(1) C(11) C(12) 110.6(2)
C(8) C(11) C(12) 124.0(2)
C(11) C(12) C(13) 107.3(2)
C(12) C(13) C(14) 107.9(2)
N(1) C(14) C(13) 108.6(2)
N(1) C(14) C(15) 127.2(2)
C(13) C(14) C(15) 123.3(2)
C(14) C(15) C(16) 126.3(2)
C(14) C(15) C(34) 116.5(2)
C(16) C(15) C(34) 117.1(2)
S(1) C(16) C(15) 121.0(2)
S(1) C(16) C(17) 106.7(2)
C(15) C(16) C(17) 131.5(3)
C(16) C(17) C(18) 114.2(2)
C(17) C(18) C(19) 115.3(2)
S(1) C(19) C(18) 106.2(2)
S(1) C(19) C(20) 122.2(2)
C(18) C(19) C(20) 131.3(3)
C(19) C(20) C(21) 125.6(3)
C(19) C(20) C(40) 118.0(2)
C(21) C(20) C(40) 116.4(2)
N(2) C(21) C(20) 126.7(2)
N(2) C(21) C(22) 108.3(2)
C(20) C(21) C(22) 124.6(2)
C(21) C(22) C(23) 107.8(3)
C(22) C(23) C(24) 107.6(3)
N(2) C(24) C(23) 109.0(2)
N(2) C(24) C(25) 125.8(2)
C(23) C(24) C(25) 124.2(2)
C(7) C(25) C(24) 113.2(2)
C(7) C(25) C(26) 106.6(2)
C(7) C(25) C(27) 110.1(2)
C(24) C(25) C(26) 109.7(2)
C(24) C(25) C(27) 107.4(2)
C(26) C(25) C(27) 109.7(2)
P(1) C(28) C(29) 119.5(2)
P(1) C(28) C(33) 120.8(2)
C(29) C(28) C(33) 119.7(3)
C(28) C(29) C(30) 120.1(3)
C(29) C(30) C(31) 120.1(3)
C(30) C(31) C(32) 119.7(3)
C(31) C(32) C(33) 120.7(3)
C(28) C(33) C(32) 119.7(3)
C(15) C(34) C(35) 120.0(3)
C(15) C(34) C(39) 121.0(2)
C(35) C(34) C(39) 119.0(3)
C(34) C(35) C(36) 120.2(3)
C(35) C(36) C(37) 120.6(3)
C(36) C(37) C(38) 120.2(3)
C(37) C(38) C(39) 119.7(3)
C(34) C(39) C(38) 120.4(3)
C(20) C(40) C(41) 121.3(3)
C(20) C(40) C(45) 120.2(3)
C(41) C(40) C(45) 118.6(3)
C(40) C(41) C(42) 120.4(3)
C(41) C(42) C(43) 120.3(3)
C(42) C(43) C(44) 120.1(3)
C(43) C(44) C(45) 119.8(3)
C(40) C(45) C(44) 120.7(3)
Cl(1) C(46) Cl(2) 112.8(3)
C(2) C(3) H(1) 111.2
C(2) C(3) H(2) 111.2
C(4) C(3) H(1) 111.2
C(4) C(3) H(2) 111.2
H(1) C(3) H(2) 109.1
C(3) C(4) H(3) 110.6
C(3) C(4) H(4) 110.6
C(5) C(4) H(3) 110.7
C(5) C(4) H(4) 110.7
H(3) C(4) H(4) 108.8
C(4) C(5) H(5) 111.1
C(4) C(5) H(6) 111.1
C(6) C(5) H(5) 111.1
C(6) C(5) H(6) 111.1
H(5) C(5) H(6) 109.1
C(8) C(9) H(7) 109.5
C(8) C(9) H(8) 109.5
C(8) C(9) H(9) 109.5
H(7) C(9) H(8) 109.5
H(7) C(9) H(9) 109.5
H(8) C(9) H(9) 109.5
C(8) C(10) H(10) 109.5
C(8) C(10) H(11) 109.5
C(8) C(10) H(12) 109.5
H(10) C(10) H(11) 109.5
H(10) C(10) H(12) 109.5
H(11) C(10) H(12) 109.5
C(11) C(12) H(13) 126.4
C(13) C(12) H(13) 126.3
C(12) C(13) H(14) 126.1
C(14) C(13) H(14) 126.1
C(16) C(17) H(15) 122.9
C(18) C(17) H(15) 122.9
C(17) C(18) H(16) 122.4
C(19) C(18) H(16) 122.4
C(21) C(22) H(17) 126.1
C(23) C(22) H(17) 126.1
C(22) C(23) H(18) 126.2
C(24) C(23) H(18) 126.2
C(25) C(26) H(19) 109.5
C(25) C(26) H(20) 109.5
C(25) C(26) H(21) 109.5
H(19) C(26) H(20) 109.5
H(19) C(26) H(21) 109.5
H(20) C(26) H(21) 109.5
C(25) C(27) H(22) 109.5
C(25) C(27) H(23) 109.5
C(25) C(27) H(24) 109.5
H(22) C(27) H(23) 109.5
H(22) C(27) H(24) 109.5
H(23) C(27) H(24) 109.5
C(28) C(29) H(25) 120.0
C(30) C(29) H(25) 119.9
C(29) C(30) H(26) 120.0
C(31) C(30) H(26) 119.9
C(30) C(31) H(27) 120.2
C(32) C(31) H(27) 120.2
C(31) C(32) H(28) 119.6
C(33) C(32) H(28) 119.6
C(28) C(33) H(29) 120.1
C(32) C(33) H(29) 120.1
C(34) C(35) H(30) 119.9
C(36) C(35) H(30) 119.9
C(35) C(36) H(31) 119.7
C(37) C(36) H(31) 119.7
C(36) C(37) H(32) 119.9
C(38) C(37) H(32) 119.9
C(37) C(38) H(33) 120.1
C(39) C(38) H(33) 120.1
C(34) C(39) H(34) 119.8
C(38) C(39) H(34) 119.8
C(40) C(41) H(35) 119.8
C(42) C(41) H(35) 119.8
C(41) C(42) H(36) 119.8
C(43) C(42) H(36) 119.8
C(42) C(43) H(37) 120.0
C(44) C(43) H(37) 120.0
C(43) C(44) H(38) 120.1
C(45) C(44) H(38) 120.1
C(40) C(45) H(39) 119.6
C(44) C(45) H(39) 119.6
Cl(1) C(46) H(40) 109.0
Cl(1) C(46) H(41) 109.0
Cl(2) C(46) H(40) 109.0
Cl(2) C(46) H(41) 109.0
H(40) C(46) H(41) 107.8

loop_
_geom_bond_atom_site_label_1
_geom_bond_atom_site_label_2
_geom_bond_distance
Pd(1) S(1) 2.2667(8)
Pd(1) P(1) 2.2135(8)
Pd(1) N(1) 2.079(2)
Pd(1) N(2) 2.066(2)
Cl(1) C(46) 1.744(5)
Cl(2) C(46) 1.710(5)
S(1) C(16) 1.762(3)
S(1) C(19) 1.773(3)
P(1) C(1) 1.781(3)
P(1) C(7) 1.790(3)
P(1) C(28) 1.815(3)
N(1) C(11) 1.384(3)
N(1) C(14) 1.415(3)
N(2) C(21) 1.400(4)
N(2) C(24) 1.383(3)
C(1) C(2) 1.359(4)
C(1) C(8) 1.507(4)
C(2) C(3) 1.511(4)
C(2) C(6) 1.483(4)
C(3) C(4) 1.532(5)
C(4) C(5) 1.539(5)
C(5) C(6) 1.505(5)
C(6) C(7) 1.350(4)
C(7) C(25) 1.514(4)
C(8) C(9) 1.544(4)
C(8) C(10) 1.536(4)
C(8) C(11) 1.536(4)
C(11) C(12) 1.381(4)
C(12) C(13) 1.388(4)
C(13) C(14) 1.395(4)
C(14) C(15) 1.450(4)
C(15) C(16) 1.363(4)
C(15) C(34) 1.497(4)
C(16) C(17) 1.451(4)
C(17) C(18) 1.351(4)
C(18) C(19) 1.447(4)
C(19) C(20) 1.358(4)
C(20) C(21) 1.458(4)
C(20) C(40) 1.500(4)
C(21) C(22) 1.392(4)
C(22) C(23) 1.392(4)
C(23) C(24) 1.392(4)
C(24) C(25) 1.529(4)
C(25) C(26) 1.547(5)
C(25) C(27) 1.545(5)
C(28) C(29) 1.384(4)
C(28) C(33) 1.384(5)
C(29) C(30) 1.384(5)
C(30) C(31) 1.385(6)
C(31) C(32) 1.369(5)
C(32) C(33) 1.387(5)
C(34) C(35) 1.398(4)
C(34) C(39) 1.401(5)
C(35) C(36) 1.389(5)
C(36) C(37) 1.372(6)
C(37) C(38) 1.397(6)
C(38) C(39) 1.389(5)
C(40) C(41) 1.392(4)
C(40) C(45) 1.396(5)
C(41) C(42) 1.400(5)
C(42) C(43) 1.374(6)
C(43) C(44) 1.385(5)
C(44) C(45) 1.397(5)
C(3) H(1) 0.990
C(3) H(2) 0.990
C(4) H(3) 0.990
C(4) H(4) 0.990
C(5) H(5) 0.990
C(5) H(6) 0.990
C(9) H(7) 0.980
C(9) H(8) 0.980
C(9) H(9) 0.980
C(10) H(10) 0.980
C(10) H(11) 0.980
C(10) H(12) 0.980
C(12) H(13) 0.950
C(13) H(14) 0.950
C(17) H(15) 0.950
C(18) H(16) 0.950
C(22) H(17) 0.950
C(23) H(18) 0.950
C(26) H(19) 0.980
C(26) H(20) 0.980
C(26) H(21) 0.980
C(27) H(22) 0.980
C(27) H(23) 0.980
C(27) H(24) 0.980
C(29) H(25) 0.950
C(30) H(26) 0.950
C(31) H(27) 0.950
C(32) H(28) 0.950
C(33) H(29) 0.950
C(35) H(30) 0.950
C(36) H(31) 0.950
C(37) H(32) 0.950
C(38) H(33) 0.950
C(39) H(34) 0.950
C(41) H(35) 0.950
C(42) H(36) 0.950
C(43) H(37) 0.950
C(44) H(38) 0.950
C(45) H(39) 0.950
C(46) H(40) 0.990
C(46) H(41) 0.990

loop_
_geom_contact_atom_site_label_1
_geom_contact_atom_site_label_2
_geom_contact_distance
_geom_contact_site_symmetry_2
Pd(1) C(1) 3.255(2) .
Pd(1) C(7) 3.145(2) .
Pd(1) C(11) 3.117(3) .
Pd(1) C(14) 3.097(3) .
Pd(1) C(15) 3.581(2) .
Pd(1) C(16) 3.315(2) .
Pd(1) C(19) 3.219(3) .
Pd(1) C(20) 3.464(3) .
Pd(1) C(21) 3.053(3) .
Pd(1) C(24) 3.122(3) .
Pd(1) C(28) 3.530(2) .
Cl(1) Cl(2) 2.878(2) .
Cl(1) C(38) 3.330(4) 56603
Cl(2) Cl(1) 2.878(2) .
Cl(2) C(17) 3.577(3) 55603
Cl(2) C(18) 3.541(3) 55603
S(1) N(1) 3.153(2) .
S(1) N(2) 2.952(2) .
S(1) C(14) 3.173(3) .
S(1) C(15) 2.727(3) .
S(1) C(16) 3.547(3) 55603
S(1) C(17) 2.584(3) .
S(1) C(17) 3.555(3) 55603
S(1) C(18) 2.583(3) .
S(1) C(20) 2.748(3) .
S(1) C(21) 3.167(3) .
P(1) N(1) 3.171(2) .
P(1) N(2) 2.914(2) .
P(1) C(2) 2.523(3) .
P(1) C(6) 2.535(3) .
P(1) C(8) 2.819(3) .
P(1) C(9) 3.131(3) .
P(1) C(11) 3.327(3) .
P(1) C(24) 3.045(3) .
P(1) C(25) 2.863(3) .
P(1) C(29) 2.772(3) .
P(1) C(33) 2.789(3) .
N(1) S(1) 3.153(2) .
N(1) P(1) 3.171(2) .
N(1) C(1) 3.077(3) .
N(1) C(8) 2.588(3) .
N(1) C(9) 3.125(4) .
N(1) C(12) 2.274(4) .
N(1) C(13) 2.282(4) .
N(1) C(15) 2.566(3) .
N(1) C(16) 3.154(3) .
N(1) C(46) 3.380(6) .
N(2) S(1) 2.952(2) .
N(2) P(1) 2.914(2) .
N(2) C(7) 3.045(4) .
N(2) C(19) 3.096(3) .
N(2) C(20) 2.554(4) .
N(2) C(22) 2.264(4) .
N(2) C(23) 2.259(4) .
N(2) C(25) 2.593(4) .
N(2) C(27) 3.326(4) .
N(2) C(33) 3.514(4) .
C(1) Pd(1) 3.255(2) .
C(1) N(1) 3.077(3) .
C(1) C(3) 2.653(4) .
C(1) C(6) 2.413(4) .
C(1) C(7) 2.653(4) .
C(1) C(9) 2.507(4) .
C(1) C(10) 2.507(4) .
C(1) C(11) 2.469(4) .
C(1) C(28) 3.002(4) .
C(1) C(29) 3.309(4) .
C(2) P(1) 2.523(3) .
C(2) C(4) 2.378(5) .
C(2) C(5) 2.427(5) .
C(2) C(7) 2.392(4) .
C(2) C(8) 2.623(4) .
C(2) C(10) 3.100(4) .
C(2) C(11) 3.364(4) .
C(3) C(1) 2.653(4) .
C(3) C(5) 2.444(4) .
C(3) C(6) 2.431(4) .
C(3) C(8) 3.456(4) .
C(3) C(10) 3.281(5) .
C(4) C(2) 2.378(5) .
C(4) C(6) 2.386(5) .
C(5) C(2) 2.427(5) .
C(5) C(3) 2.444(4) .
C(5) C(7) 2.650(5) .
C(5) C(25) 3.474(5) .
C(5) C(27) 3.362(5) .
C(5) C(43) 3.588(5) 55505
C(6) P(1) 2.535(3) .
C(6) C(1) 2.413(4) .
C(6) C(3) 2.431(4) .
C(6) C(4) 2.386(5) .
C(6) C(25) 2.630(4) .
C(6) C(26) 3.316(5) .
C(6) C(27) 3.107(5) .
C(7) Pd(1) 3.145(2) .
C(7) N(2) 3.045(4) .
C(7) C(1) 2.653(4) .
C(7) C(2) 2.392(4) .
C(7) C(5) 2.650(5) .
C(7) C(24) 2.541(4) .
C(7) C(26) 2.455(4) .
C(7) C(27) 2.508(5) .
C(7) C(28) 2.958(4) .
C(8) P(1) 2.819(3) .
C(8) N(1) 2.588(3) .
C(8) C(2) 2.623(4) .
C(8) C(3) 3.456(4) .
C(8) C(12) 2.576(4) .
C(9) P(1) 3.131(3) .
C(9) N(1) 3.125(4) .
C(9) C(1) 2.507(4) .
C(9) C(9) 3.413(5) 55602
C(9) C(10) 2.492(5) .
C(9) C(11) 2.495(4) .
C(9) C(12) 3.506(4) .
C(9) C(28) 3.377(4) .
C(10) C(1) 2.507(4) .
C(10) C(2) 3.100(4) .
C(10) C(3) 3.281(5) .
C(10) C(9) 2.492(5) .
C(10) C(11) 2.525(4) .
C(10) C(12) 2.871(4) .
C(11) Pd(1) 3.117(3) .
C(11) P(1) 3.327(3) .
C(11) C(1) 2.469(4) .
C(11) C(2) 3.364(4) .
C(11) C(9) 2.495(4) .
C(11) C(10) 2.525(4) .
C(11) C(13) 2.231(4) .
C(11) C(14) 2.228(4) .
C(11) C(46) 3.540(6) .
C(12) N(1) 2.274(4) .
C(12) C(8) 2.576(4) .
C(12) C(9) 3.506(4) .
C(12) C(10) 2.871(4) .
C(12) C(14) 2.250(4) .
C(12) C(42) 3.383(5) 56501
C(13) N(1) 2.282(4) .
C(13) C(11) 2.231(4) .
C(13) C(13) 3.524(4) 56603
C(13) C(15) 2.505(4) .
C(13) C(34) 2.923(4) .
C(13) C(39) 3.141(5) .
C(14) Pd(1) 3.097(3) .
C(14) S(1) 3.173(3) .
C(14) C(11) 2.228(4) .
C(14) C(12) 2.250(4) .
C(14) C(16) 2.510(4) .
C(14) C(34) 2.506(4) .
C(14) C(39) 3.075(4) .
C(14) C(46) 3.499(6) .
C(15) Pd(1) 3.581(2) .
C(15) S(1) 2.727(3) .
C(15) N(1) 2.566(3) .
C(15) C(13) 2.505(4) .
C(15) C(17) 2.566(4) .
C(15) C(35) 2.507(4) .
C(15) C(39) 2.524(4) .
C(16) Pd(1) 3.315(2) .
C(16) S(1) 3.547(3) 55603
C(16) N(1) 3.154(3) .
C(16) C(14) 2.510(4) .
C(16) C(18) 2.354(4) .
C(16) C(19) 2.564(4) .
C(16) C(34) 2.441(4) .
C(16) C(35) 3.039(4) .
C(16) C(39) 3.543(4) .
C(17) Cl(2) 3.577(3) 55603
C(17) S(1) 2.584(3) .
C(17) S(1) 3.555(3) 55603
C(17) C(15) 2.566(4) .
C(17) C(19) 2.364(4) .
C(17) C(34) 3.060(4) .
C(17) C(35) 3.343(4) .
C(18) Cl(2) 3.541(3) 55603
C(18) S(1) 2.583(3) .
C(18) C(16) 2.354(4) .
C(18) C(20) 2.555(4) .
C(18) C(40) 3.038(4) .
C(18) C(41) 3.251(4) .
C(19) Pd(1) 3.219(3) .
C(19) N(2) 3.096(3) .
C(19) C(16) 2.564(4) .
C(19) C(17) 2.364(4) .
C(19) C(21) 2.504(4) .
C(19) C(40) 2.451(4) .
C(19) C(41) 3.067(4) .
C(19) C(45) 3.553(5) .
C(20) Pd(1) 3.464(3) .
C(20) S(1) 2.748(3) .
C(20) N(2) 2.554(4) .
C(20) C(18) 2.555(4) .
C(20) C(22) 2.524(4) .
C(20) C(41) 2.521(4) .
C(20) C(45) 2.511(5) .
C(21) Pd(1) 3.053(3) .
C(21) S(1) 3.167(3) .
C(21) C(19) 2.504(4) .
C(21) C(23) 2.250(4) .
C(21) C(24) 2.240(4) .
C(21) C(40) 2.514(4) .
C(21) C(45) 3.084(5) .
C(22) N(2) 2.264(4) .
C(22) C(20) 2.524(4) .
C(22) C(24) 2.247(4) .
C(22) C(40) 2.953(4) .
C(22) C(45) 3.191(5) .
C(23) N(2) 2.259(4) .
C(23) C(21) 2.250(4) .
C(23) C(25) 2.583(4) .
C(23) C(26) 2.974(5) .
C(23) C(27) 3.266(5) .
C(24) Pd(1) 3.122(3) .
C(24) P(1) 3.045(3) .
C(24) C(7) 2.541(4) .
C(24) C(21) 2.240(4) .
C(24) C(22) 2.247(4) .
C(24) C(26) 2.515(4) .
C(24) C(27) 2.478(5) .
C(24) C(28) 3.542(4) .
C(24) C(33) 3.490(5) .
C(25) P(1) 2.863(3) .
C(25) N(2) 2.593(4) .
C(25) C(5) 3.474(5) .
C(25) C(6) 2.630(4) .
C(25) C(23) 2.583(4) .
C(25) C(28) 3.591(4) .
C(26) C(6) 3.316(5) .
C(26) C(7) 2.455(4) .
C(26) C(23) 2.974(5) .
C(26) C(24) 2.515(4) .
C(26) C(27) 2.528(6) .
C(27) N(2) 3.326(4) .
C(27) C(5) 3.362(5) .
C(27) C(6) 3.107(5) .
C(27) C(7) 2.508(5) .
C(27) C(23) 3.266(5) .
C(27) C(24) 2.478(5) .
C(27) C(26) 2.528(6) .
C(28) Pd(1) 3.530(2) .
C(28) C(1) 3.002(4) .
C(28) C(7) 2.958(4) .
C(28) C(9) 3.377(4) .
C(28) C(24) 3.542(4) .
C(28) C(25) 3.591(4) .
C(28) C(30) 2.398(4) .
C(28) C(31) 2.772(4) .
C(28) C(32) 2.396(5) .
C(29) P(1) 2.772(3) .
C(29) C(1) 3.309(4) .
C(29) C(31) 2.398(5) .
C(29) C(32) 2.757(6) .
C(29) C(33) 2.394(5) .
C(30) C(28) 2.398(4) .
C(30) C(32) 2.381(6) .
C(30) C(33) 2.764(5) .
C(31) C(28) 2.772(4) .
C(31) C(29) 2.398(5) .
C(31) C(33) 2.395(5) .
C(32) C(28) 2.396(5) .
C(32) C(29) 2.757(6) .
C(32) C(30) 2.381(6) .
C(33) P(1) 2.789(3) .
C(33) N(2) 3.514(4) .
C(33) C(24) 3.490(5) .
C(33) C(29) 2.394(5) .
C(33) C(30) 2.764(5) .
C(33) C(31) 2.395(5) .
C(33) C(33) 3.597(5) 55602
C(34) C(13) 2.923(4) .
C(34) C(14) 2.506(4) .
C(34) C(16) 2.441(4) .
C(34) C(17) 3.060(4) .
C(34) C(36) 2.416(4) .
C(34) C(37) 2.790(5) .
C(34) C(38) 2.421(5) .
C(35) C(15) 2.507(4) .
C(35) C(16) 3.039(4) .
C(35) C(17) 3.343(4) .
C(35) C(37) 2.399(5) .
C(35) C(38) 2.781(6) .
C(35) C(39) 2.412(5) .
C(36) C(34) 2.416(4) .
C(36) C(38) 2.400(6) .
C(36) C(39) 2.775(5) .
C(37) C(34) 2.790(5) .
C(37) C(35) 2.399(5) .
C(37) C(38) 3.514(6) 45607
C(37) C(39) 2.409(5) .
C(38) Cl(1) 3.330(4) 56603
C(38) C(34) 2.421(5) .
C(38) C(35) 2.781(6) .
C(38) C(36) 2.400(6) .
C(38) C(37) 3.514(6) 45607
C(38) C(38) 3.497(6) 45607
C(39) C(13) 3.141(5) .
C(39) C(14) 3.075(4) .
C(39) C(15) 2.524(4) .
C(39) C(16) 3.543(4) .
C(39) C(35) 2.412(5) .
C(39) C(36) 2.775(5) .
C(39) C(37) 2.409(5) .
C(40) C(18) 3.038(4) .
C(40) C(19) 2.451(4) .
C(40) C(21) 2.514(4) .
C(40) C(22) 2.953(4) .
C(40) C(42) 2.423(4) .
C(40) C(43) 2.799(5) .
C(40) C(44) 2.427(5) .
C(41) C(18) 3.251(4) .
C(41) C(19) 3.067(4) .
C(41) C(20) 2.521(4) .
C(41) C(43) 2.407(6) .
C(41) C(44) 2.775(6) .
C(41) C(45) 2.397(5) .
C(42) C(12) 3.383(5) 54501
C(42) C(40) 2.423(4) .
C(42) C(44) 2.390(6) .
C(42) C(45) 2.768(5) .
C(43) C(5) 3.588(5) 44505
C(43) C(40) 2.799(5) .
C(43) C(41) 2.407(6) .
C(43) C(45) 2.407(5) .
C(44) C(40) 2.427(5) .
C(44) C(41) 2.775(6) .
C(44) C(42) 2.390(6) .
C(44) C(44) 3.525(5) 55602
C(45) C(19) 3.553(5) .
C(45) C(20) 2.511(5) .
C(45) C(21) 3.084(5) .
C(45) C(22) 3.191(5) .
C(45) C(41) 2.397(5) .
C(45) C(42) 2.768(5) .
C(45) C(43) 2.407(5) .
C(45) C(45) 3.552(5) 55602
C(46) N(1) 3.380(6) .
C(46) C(11) 3.540(6) .
C(46) C(14) 3.499(6) .
Pd(1) H(8) 3.331 .
Pd(1) H(27) 3.564 55602
Pd(1) H(28) 3.399 55602
Pd(1) H(29) 3.301 .
Pd(1) H(40) 3.086 .
Cl(1) H(2) 3.084 .
Cl(1) H(14) 3.431 56603
Cl(1) H(33) 3.083 56603
Cl(1) H(34) 3.565 56603
Cl(1) H(35) 3.355 55603
Cl(1) H(36) 3.030 55603
Cl(1) H(40) 2.269 .
Cl(1) H(41) 2.269 .
Cl(2) H(5) 3.037 .
Cl(2) H(15) 3.087 55603
Cl(2) H(16) 3.020 55603
Cl(2) H(23) 2.751 .
Cl(2) H(40) 2.238 .
Cl(2) H(41) 2.238 .
S(1) H(15) 3.492 .
S(1) H(16) 3.495 .
S(1) H(27) 3.505 55602
S(1) H(30) 3.360 55603
S(1) H(41) 3.466 .
P(1) H(7) 3.491 .
P(1) H(8) 2.630 .
P(1) H(20) 3.519 .
P(1) H(25) 2.855 .
P(1) H(29) 2.886 .
N(1) H(8) 2.939 .
N(1) H(9) 3.238 .
N(1) H(13) 3.187 .
N(1) H(14) 3.199 .
N(1) H(27) 3.308 55602
N(1) H(40) 2.666 .
N(1) H(41) 3.190 .
N(2) H(17) 3.181 .
N(2) H(18) 3.174 .
N(2) H(23) 3.222 .
N(2) H(24) 3.455 .
N(2) H(29) 2.848 .
N(2) H(30) 3.314 55603
C(1) H(1) 2.926 .
C(1) H(2) 3.057 .
C(1) H(7) 2.786 .
C(1) H(8) 2.622 .
C(1) H(9) 3.340 .
C(1) H(10) 2.600 .
C(1) H(11) 3.334 .
C(1) H(12) 2.818 .
C(1) H(19) 3.458 55606
C(1) H(25) 2.895 .
C(1) H(40) 3.157 .
C(2) H(1) 2.084 .
C(2) H(2) 2.084 .
C(2) H(3) 2.789 .
C(2) H(4) 3.219 .
C(2) H(5) 2.959 .
C(2) H(6) 3.194 .
C(2) H(10) 3.018 .
C(2) H(12) 3.060 .
C(2) H(19) 3.323 55606
C(2) H(25) 3.379 .
C(2) H(40) 3.029 .
C(3) H(3) 2.097 .
C(3) H(4) 2.097 .
C(3) H(5) 2.865 .
C(3) H(6) 3.276 .
C(3) H(10) 3.120 .
C(3) H(12) 2.874 .
C(3) H(20) 3.216 55606
C(3) H(32) 3.251 56603
C(3) H(40) 3.473 .
C(4) H(1) 2.104 .
C(4) H(2) 2.104 .
C(4) H(5) 2.108 .
C(4) H(6) 2.108 .
C(4) H(16) 3.463 55505
C(4) H(20) 3.381 55606
C(5) H(1) 3.281 .
C(5) H(2) 2.856 .
C(5) H(3) 2.103 .
C(5) H(4) 2.103 .
C(5) H(21) 3.367 .
C(5) H(22) 2.867 .
C(5) H(23) 3.329 .
C(6) H(1) 3.212 .
C(6) H(2) 2.941 .
C(6) H(3) 2.806 .
C(6) H(4) 3.221 .
C(6) H(5) 2.079 .
C(6) H(6) 2.079 .
C(6) H(21) 3.025 .
C(6) H(22) 3.023 .
C(6) H(23) 3.068 .
C(6) H(40) 3.335 .
C(7) H(5) 3.045 .
C(7) H(6) 2.936 .
C(7) H(19) 3.305 .
C(7) H(20) 2.707 .
C(7) H(21) 2.566 .
C(7) H(22) 2.787 .
C(7) H(23) 2.619 .
C(7) H(24) 3.343 .
C(7) H(25) 3.505 .
C(8) H(1) 3.455 .
C(8) H(7) 2.086 .
C(8) H(8) 2.086 .
C(8) H(9) 2.086 .
C(8) H(10) 2.080 .
C(8) H(11) 2.080 .
C(8) H(12) 2.080 .
C(8) H(13) 2.856 .
C(8) H(40) 3.504 .
C(9) H(7) 2.987 55602
C(9) H(8) 3.353 55602
C(9) H(9) 3.342 55602
C(9) H(10) 2.802 .
C(9) H(11) 2.553 .
C(9) H(12) 3.330 .
C(9) H(25) 3.527 .
C(9) H(37) 3.491 56501
C(10) H(1) 2.883 .
C(10) H(2) 3.404 .
C(10) H(7) 2.601 .
C(10) H(8) 3.339 .
C(10) H(9) 2.748 .
C(10) H(13) 2.616 .
C(10) H(17) 2.990 56501
C(10) H(38) 3.526 56602
C(11) H(7) 3.341 .
C(11) H(8) 2.755 .
C(11) H(9) 2.603 .
C(11) H(10) 3.356 .
C(11) H(11) 2.827 .
C(11) H(12) 2.612 .
C(11) H(13) 2.090 .
C(11) H(14) 3.149 .
C(11) H(40) 2.722 .
C(12) H(9) 3.308 .
C(12) H(11) 2.906 .
C(12) H(12) 2.643 .
C(12) H(14) 2.093 .
C(12) H(14) 2.852 56603
C(12) H(35) 3.517 56501
C(12) H(36) 2.971 56501
C(12) H(40) 3.160 .
C(13) H(13) 2.096 .
C(13) H(13) 3.228 56603
C(13) H(14) 2.957 56603
C(13) H(34) 2.944 .
C(13) H(36) 3.255 56501
C(13) H(40) 3.400 .
C(13) H(41) 3.296 .
C(14) H(13) 3.169 .
C(14) H(14) 2.100 .
C(14) H(27) 3.307 55602
C(14) H(34) 2.890 .
C(14) H(40) 3.130 .
C(14) H(41) 2.966 .
C(15) H(14) 2.792 .
C(15) H(15) 2.908 .
C(15) H(27) 2.866 55602
C(15) H(30) 2.662 .
C(15) H(34) 2.685 .
C(15) H(41) 3.545 .
C(16) H(15) 2.123 .
C(16) H(16) 3.247 .
C(16) H(27) 2.716 55602
C(16) H(30) 2.887 .
C(17) H(4) 3.519 44505
C(17) H(16) 2.025 .
C(17) H(27) 2.862 55602
C(17) H(30) 3.184 .
C(18) H(4) 3.028 44505
C(18) H(15) 2.030 .
C(18) H(27) 3.212 55602
C(18) H(28) 3.449 55602
C(18) H(35) 3.028 .
C(18) H(41) 3.030 55603
C(19) H(15) 3.257 .
C(19) H(16) 2.114 .
C(19) H(27) 3.419 55602
C(19) H(28) 3.026 55602
C(19) H(30) 3.253 55603
C(19) H(35) 2.917 .
C(20) H(16) 2.876 .
C(20) H(17) 2.816 .
C(20) H(28) 2.905 55602
C(20) H(30) 3.061 55603
C(20) H(35) 2.682 .
C(20) H(39) 2.662 .
C(21) H(17) 2.097 .
C(21) H(18) 3.168 .
C(21) H(28) 3.337 55602
C(21) H(29) 3.145 .
C(21) H(30) 2.961 55603
C(21) H(39) 2.918 .
C(22) H(10) 3.593 54501
C(22) H(11) 3.402 54501
C(22) H(18) 2.098 .
C(22) H(29) 3.506 .
C(22) H(30) 3.372 55603
C(22) H(31) 3.146 55603
C(22) H(38) 3.178 55602
C(22) H(39) 3.042 .
C(23) H(3) 3.363 54606
C(23) H(17) 2.097 .
C(23) H(19) 2.778 .
C(23) H(20) 3.019 .
C(23) H(24) 2.920 .
C(23) H(29) 3.470 .
C(23) H(31) 3.052 55603
C(24) H(17) 3.165 .
C(24) H(18) 2.098 .
C(24) H(19) 2.750 .
C(24) H(20) 2.657 .
C(24) H(21) 3.359 .
C(24) H(22) 3.318 .
C(24) H(23) 2.779 .
C(24) H(24) 2.548 .
C(24) H(29) 3.073 .
C(24) H(31) 3.510 55603
C(25) H(6) 3.428 .
C(25) H(18) 2.863 .
C(25) H(19) 2.089 .
C(25) H(20) 2.089 .
C(25) H(21) 2.089 .
C(25) H(22) 2.087 .
C(25) H(23) 2.087 .
C(25) H(24) 2.087 .
C(26) H(1) 3.176 54606
C(26) H(3) 3.460 54606
C(26) H(6) 3.535 .
C(26) H(10) 3.199 54606
C(26) H(18) 2.784 .
C(26) H(22) 2.611 .
C(26) H(23) 3.363 .
C(26) H(24) 2.825 .
C(26) H(25) 3.274 54606
C(26) H(37) 3.571 55505
C(27) H(5) 3.188 .
C(27) H(6) 3.268 .
C(27) H(18) 3.453 .
C(27) H(19) 2.651 .
C(27) H(20) 3.370 .
C(27) H(21) 2.778 .
C(27) H(26) 3.547 54606
C(27) H(31) 3.500 55603
C(27) H(37) 3.345 55505
C(28) H(7) 3.363 .
C(28) H(8) 2.719 .
C(28) H(20) 3.146 .
C(28) H(25) 2.033 .
C(28) H(26) 3.256 .
C(28) H(28) 3.252 .
C(28) H(29) 2.034 .
C(29) H(7) 3.220 .
C(29) H(8) 3.254 .
C(29) H(19) 3.254 55606
C(29) H(20) 3.473 .
C(29) H(26) 2.032 .
C(29) H(27) 3.256 .
C(29) H(29) 3.253 .
C(30) H(24) 3.500 55606
C(30) H(25) 2.032 .
C(30) H(27) 2.035 .
C(30) H(28) 3.239 .
C(30) H(32) 3.366 55508
C(30) H(34) 3.434 55602
C(31) H(4) 3.423 54606
C(31) H(25) 3.255 .
C(31) H(26) 2.033 .
C(31) H(28) 2.016 .
C(31) H(29) 3.250 .
C(31) H(32) 3.454 55508
C(32) H(3) 3.220 54606
C(32) H(4) 3.390 54606
C(32) H(26) 3.238 .
C(32) H(27) 2.021 .
C(32) H(29) 2.037 .
C(32) H(29) 3.246 55602
C(32) H(39) 3.538 55602
C(33) H(3) 3.483 54606
C(33) H(8) 3.338 .
C(33) H(20) 3.449 .
C(33) H(25) 3.252 .
C(33) H(27) 3.252 .
C(33) H(28) 2.032 .
C(33) H(29) 3.240 55602
C(34) H(14) 2.746 .
C(34) H(15) 2.914 .
C(34) H(27) 3.521 55602
C(34) H(30) 2.045 .
C(34) H(31) 3.271 .
C(34) H(33) 3.279 .
C(34) H(34) 2.047 .
C(35) H(14) 3.556 .
C(35) H(15) 2.961 .
C(35) H(31) 2.035 .
C(35) H(32) 3.255 .
C(35) H(34) 3.271 .
C(36) H(12) 3.391 56603
C(36) H(24) 3.308 55603
C(36) H(30) 2.037 .
C(36) H(32) 2.021 .
C(36) H(33) 3.256 .
C(36) H(33) 3.563 45607
C(37) H(1) 3.441 56603
C(37) H(2) 3.105 56603
C(37) H(30) 3.253 .
C(37) H(31) 2.020 .
C(37) H(33) 2.046 .
C(37) H(33) 3.538 45607
C(37) H(34) 3.267 .
C(38) H(2) 3.530 56603
C(38) H(31) 3.257 .
C(38) H(32) 2.044 .
C(38) H(34) 2.036 .
C(39) H(14) 2.895 .
C(39) H(26) 3.449 55602
C(39) H(30) 3.272 .
C(39) H(32) 3.266 .
C(39) H(32) 3.514 45607
C(39) H(33) 2.039 .
C(40) H(11) 3.206 54501
C(40) H(16) 2.865 .
C(40) H(17) 2.743 .
C(40) H(28) 3.402 55602
C(40) H(35) 2.038 .
C(40) H(36) 3.277 .
C(40) H(38) 3.283 .
C(40) H(39) 2.040 .
C(41) H(11) 2.977 54501
C(41) H(13) 3.064 54501
C(41) H(16) 2.791 .
C(41) H(17) 3.552 .
C(41) H(36) 2.046 .
C(41) H(37) 3.265 .
C(41) H(39) 3.256 .
C(41) H(41) 3.367 55603
C(42) H(5) 3.532 44505
C(42) H(6) 3.190 44505
C(42) H(9) 3.166 54501
C(42) H(11) 2.976 54501
C(42) H(13) 3.102 54501
C(42) H(22) 3.250 44505
C(42) H(35) 2.045 .
C(42) H(37) 2.024 .
C(42) H(38) 3.247 .
C(43) H(6) 2.716 44505
C(43) H(7) 3.521 54602
C(43) H(9) 2.769 54501
C(43) H(11) 3.169 54501
C(43) H(21) 3.495 44505
C(43) H(22) 2.885 44505
C(43) H(35) 3.260 .
C(43) H(36) 2.022 .
C(43) H(38) 2.035 .
C(43) H(39) 3.262 .
C(44) H(6) 2.688 44505
C(44) H(9) 3.494 54501
C(44) H(11) 3.375 54501
C(44) H(17) 3.313 55602
C(44) H(36) 3.247 .
C(44) H(37) 2.033 .
C(44) H(38) 3.167 55602
C(44) H(39) 2.041 .
C(44) H(39) 3.368 55602
C(45) H(6) 3.156 44505
C(45) H(11) 3.399 54501
C(45) H(17) 2.826 .
C(45) H(28) 3.288 55602
C(45) H(35) 3.257 .
C(45) H(37) 3.266 .
C(45) H(38) 2.045 .
C(45) H(38) 3.134 55602
C(45) H(39) 2.989 55602
C(46) H(2) 3.410 .
C(46) H(16) 3.176 55603
C(46) H(35) 3.341 55603
H(1) C(1) 2.926 .
H(1) C(2) 2.084 .
H(1) C(4) 2.104 .
H(1) C(5) 3.281 .
H(1) C(6) 3.212 .
H(1) C(8) 3.455 .
H(1) C(10) 2.883 .
H(1) C(26) 3.176 55606
H(1) C(37) 3.441 56603
H(1) H(2) 1.613 .
H(1) H(3) 2.298 .
H(1) H(4) 2.584 .
H(1) H(10) 2.525 .
H(1) H(12) 2.522 .
H(1) H(19) 3.177 55606
H(1) H(20) 2.535 55606
H(1) H(21) 3.345 55606
H(1) H(31) 3.543 56603
H(1) H(32) 2.991 56603
H(2) Cl(1) 3.084 .
H(2) C(1) 3.057 .
H(2) C(2) 2.084 .
H(2) C(4) 2.104 .
H(2) C(5) 2.856 .
H(2) C(6) 2.941 .
H(2) C(10) 3.404 .
H(2) C(37) 3.105 56603
H(2) C(38) 3.530 56603
H(2) C(46) 3.410 .
H(2) H(1) 1.613 .
H(2) H(3) 2.875 .
H(2) H(4) 2.303 .
H(2) H(5) 2.947 .
H(2) H(10) 3.493 .
H(2) H(12) 2.759 .
H(2) H(32) 2.801 56603
H(2) H(33) 3.561 56603
H(2) H(40) 2.958 .
H(3) C(2) 2.789 .
H(3) C(3) 2.097 .
H(3) C(5) 2.103 .
H(3) C(6) 2.806 .
H(3) C(23) 3.363 55606
H(3) C(26) 3.460 55606
H(3) C(32) 3.220 55606
H(3) C(33) 3.483 55606
H(3) H(1) 2.298 .
H(3) H(2) 2.875 .
H(3) H(4) 1.609 .
H(3) H(5) 2.877 .
H(3) H(6) 2.300 .
H(3) H(18) 2.972 55606
H(3) H(19) 3.376 55606
H(3) H(20) 2.702 55606
H(3) H(28) 3.245 55606
H(4) C(2) 3.219 .
H(4) C(3) 2.097 .
H(4) C(5) 2.103 .
H(4) C(6) 3.221 .
H(4) C(17) 3.519 55505
H(4) C(18) 3.028 55505
H(4) C(31) 3.423 55606
H(4) C(32) 3.390 55606
H(4) H(1) 2.584 .
H(4) H(2) 2.303 .
H(4) H(3) 1.609 .
H(4) H(5) 2.304 .
H(4) H(6) 2.593 .
H(4) H(15) 3.550 55505
H(4) H(16) 2.607 55505
H(4) H(27) 3.341 55606
H(4) H(28) 3.261 55606
H(4) H(32) 3.288 56603
H(5) Cl(2) 3.037 .
H(5) C(2) 2.959 .
H(5) C(3) 2.865 .
H(5) C(4) 2.108 .
H(5) C(6) 2.079 .
H(5) C(7) 3.045 .
H(5) C(27) 3.188 .
H(5) C(42) 3.532 55505
H(5) H(2) 2.947 .
H(5) H(3) 2.877 .
H(5) H(4) 2.304 .
H(5) H(6) 1.613 .
H(5) H(16) 3.229 55505
H(5) H(22) 2.714 .
H(5) H(23) 2.938 .
H(6) C(2) 3.194 .
H(6) C(3) 3.276 .
H(6) C(4) 2.108 .
H(6) C(6) 2.079 .
H(6) C(7) 2.936 .
H(6) C(25) 3.428 .
H(6) C(26) 3.535 .
H(6) C(27) 3.268 .
H(6) C(42) 3.190 55505
H(6) C(43) 2.716 55505
H(6) C(44) 2.688 55505
H(6) C(45) 3.156 55505
H(6) H(3) 2.300 .
H(6) H(4) 2.593 .
H(6) H(5) 1.613 .
H(6) H(18) 3.576 55606
H(6) H(21) 2.806 .
H(6) H(22) 2.568 .
H(6) H(23) 3.495 .
H(6) H(37) 3.011 55505
H(6) H(38) 2.968 55505
H(7) P(1) 3.491 .
H(7) C(1) 2.786 .
H(7) C(8) 2.086 .
H(7) C(9) 2.987 55602
H(7) C(10) 2.601 .
H(7) C(11) 3.341 .
H(7) C(28) 3.363 .
H(7) C(29) 3.220 .
H(7) C(43) 3.521 56602
H(7) H(7) 2.726 55602
H(7) H(8) 1.600 .
H(7) H(8) 3.077 55602
H(7) H(9) 1.600 .
H(7) H(9) 2.667 55602
H(7) H(10) 2.572 .
H(7) H(11) 2.649 .
H(7) H(12) 3.548 .
H(7) H(25) 3.040 .
H(7) H(37) 2.931 56602
H(7) H(38) 3.256 56602
H(8) Pd(1) 3.331 .
H(8) P(1) 2.630 .
H(8) N(1) 2.939 .
H(8) C(1) 2.622 .
H(8) C(8) 2.086 .
H(8) C(9) 3.353 55602
H(8) C(10) 3.339 .
H(8) C(11) 2.755 .
H(8) C(28) 2.719 .
H(8) C(29) 3.254 .
H(8) C(33) 3.338 .
H(8) H(7) 1.600 .
H(8) H(7) 3.077 55602
H(8) H(8) 3.014 55602
H(8) H(9) 1.600 .
H(8) H(9) 3.424 55602
H(8) H(11) 3.500 .
H(8) H(25) 3.404 .
H(8) H(29) 3.543 .
H(9) N(1) 3.238 .
H(9) C(1) 3.340 .
H(9) C(8) 2.086 .
H(9) C(9) 3.342 55602
H(9) C(10) 2.748 .
H(9) C(11) 2.603 .
H(9) C(12) 3.308 .
H(9) C(42) 3.166 56501
H(9) C(43) 2.769 56501
H(9) C(44) 3.494 56501
H(9) H(7) 1.600 .
H(9) H(7) 2.667 55602
H(9) H(8) 1.600 .
H(9) H(8) 3.424 55602
H(9) H(9) 3.452 55602
H(9) H(10) 3.231 .
H(9) H(11) 2.465 .
H(9) H(12) 3.545 .
H(9) H(36) 3.245 56501
H(9) H(37) 2.539 56501
H(10) C(1) 2.600 .
H(10) C(2) 3.018 .
H(10) C(3) 3.120 .
H(10) C(8) 2.080 .
H(10) C(9) 2.802 .
H(10) C(11) 3.356 .
H(10) C(22) 3.593 56501
H(10) C(26) 3.199 55606
H(10) H(1) 2.525 .
H(10) H(2) 3.493 .
H(10) H(7) 2.572 .
H(10) H(9) 3.231 .
H(10) H(11) 1.600 .
H(10) H(12) 1.600 .
H(10) H(13) 3.570 .
H(10) H(17) 2.772 56501
H(10) H(19) 3.086 55606
H(10) H(20) 3.266 55606
H(10) H(21) 2.729 55606
H(10) H(38) 3.047 56602
H(11) C(1) 3.334 .
H(11) C(8) 2.080 .
H(11) C(9) 2.553 .
H(11) C(11) 2.827 .
H(11) C(12) 2.906 .
H(11) C(22) 3.402 56501
H(11) C(40) 3.206 56501
H(11) C(41) 2.977 56501
H(11) C(42) 2.976 56501
H(11) C(43) 3.169 56501
H(11) C(44) 3.375 56501
H(11) C(45) 3.399 56501
H(11) H(7) 2.649 .
H(11) H(8) 3.500 .
H(11) H(9) 2.465 .
H(11) H(10) 1.600 .
H(11) H(12) 1.600 .
H(11) H(13) 2.530 .
H(11) H(17) 2.542 56501
H(11) H(35) 3.385 56501
H(11) H(36) 3.404 56501
H(11) H(38) 3.106 56602
H(12) C(1) 2.818 .
H(12) C(2) 3.060 .
H(12) C(3) 2.874 .
H(12) C(8) 2.080 .
H(12) C(9) 3.330 .
H(12) C(11) 2.612 .
H(12) C(12) 2.643 .
H(12) C(36) 3.391 56603
H(12) H(1) 2.522 .
H(12) H(2) 2.759 .
H(12) H(7) 3.548 .
H(12) H(9) 3.545 .
H(12) H(10) 1.600 .
H(12) H(11) 1.600 .
H(12) H(13) 2.221 .
H(12) H(17) 3.188 56501
H(12) H(31) 3.391 56603
H(13) N(1) 3.187 .
H(13) C(8) 2.856 .
H(13) C(10) 2.616 .
H(13) C(11) 2.090 .
H(13) C(13) 2.096 .
H(13) C(13) 3.228 56603
H(13) C(14) 3.169 .
H(13) C(41) 3.064 56501
H(13) C(42) 3.102 56501
H(13) H(10) 3.570 .
H(13) H(11) 2.530 .
H(13) H(12) 2.221 .
H(13) H(14) 2.511 .
H(13) H(14) 2.395 56603
H(13) H(35) 2.794 56501
H(13) H(36) 2.883 56501
H(14) Cl(1) 3.431 56603
H(14) N(1) 3.199 .
H(14) C(11) 3.149 .
H(14) C(12) 2.093 .
H(14) C(12) 2.852 56603
H(14) C(13) 2.957 56603
H(14) C(14) 2.100 .
H(14) C(15) 2.792 .
H(14) C(34) 2.746 .
H(14) C(35) 3.556 .
H(14) C(39) 2.895 .
H(14) H(13) 2.511 .
H(14) H(13) 2.395 56603
H(14) H(14) 2.621 56603
H(14) H(34) 2.910 .
H(14) H(35) 3.493 55603
H(14) H(36) 3.375 56501
H(15) Cl(2) 3.087 55603
H(15) S(1) 3.492 .
H(15) C(15) 2.908 .
H(15) C(16) 2.123 .
H(15) C(18) 2.030 .
H(15) C(19) 3.257 .
H(15) C(34) 2.914 .
H(15) C(35) 2.961 .
H(15) H(4) 3.550 44505
H(15) H(16) 2.376 .
H(15) H(27) 3.265 55602
H(15) H(30) 2.902 .
H(15) H(32) 3.386 45607
H(15) H(33) 2.911 45607
H(16) Cl(2) 3.020 55603
H(16) S(1) 3.495 .
H(16) C(4) 3.463 44505
H(16) C(16) 3.247 .
H(16) C(17) 2.025 .
H(16) C(19) 2.114 .
H(16) C(20) 2.876 .
H(16) C(40) 2.865 .
H(16) C(41) 2.791 .
H(16) C(46) 3.176 55603
H(16) H(4) 2.607 44505
H(16) H(5) 3.229 44505
H(16) H(15) 2.376 .
H(16) H(35) 2.633 .
H(16) H(41) 2.619 55603
H(17) N(2) 3.181 .
H(17) C(10) 2.990 54501
H(17) C(20) 2.816 .
H(17) C(21) 2.097 .
H(17) C(23) 2.097 .
H(17) C(24) 3.165 .
H(17) C(40) 2.743 .
H(17) C(41) 3.552 .
H(17) C(44) 3.313 55602
H(17) C(45) 2.826 .
H(17) H(10) 2.772 54501
H(17) H(11) 2.542 54501
H(17) H(12) 3.188 54501
H(17) H(18) 2.512 .
H(17) H(31) 3.384 55603
H(17) H(38) 2.460 55602
H(17) H(39) 2.853 .
H(17) H(39) 3.506 55602
H(18) N(2) 3.174 .
H(18) C(21) 3.168 .
H(18) C(22) 2.098 .
H(18) C(24) 2.098 .
H(18) C(25) 2.863 .
H(18) C(26) 2.784 .
H(18) C(27) 3.453 .
H(18) H(3) 2.972 54606
H(18) H(6) 3.576 54606
H(18) H(17) 2.512 .
H(18) H(19) 2.315 .
H(18) H(20) 2.854 .
H(18) H(21) 3.535 54606
H(18) H(24) 2.992 .
H(18) H(25) 3.050 54606
H(18) H(31) 3.223 55603
H(19) C(1) 3.458 54606
H(19) C(2) 3.323 54606
H(19) C(7) 3.305 .
H(19) C(23) 2.778 .
H(19) C(24) 2.750 .
H(19) C(25) 2.089 .
H(19) C(27) 2.651 .
H(19) C(29) 3.254 54606
H(19) H(1) 3.177 54606
H(19) H(3) 3.376 54606
H(19) H(10) 3.086 54606
H(19) H(18) 2.315 .
H(19) H(20) 1.600 .
H(19) H(21) 1.600 .
H(19) H(22) 2.734 .
H(19) H(23) 3.591 .
H(19) H(24) 2.608 .
H(19) H(25) 2.316 54606
H(19) H(37) 3.389 55505
H(20) P(1) 3.519 .
H(20) C(3) 3.216 54606
H(20) C(4) 3.381 54606
H(20) C(7) 2.707 .
H(20) C(23) 3.019 .
H(20) C(24) 2.657 .
H(20) C(25) 2.089 .
H(20) C(27) 3.370 .
H(20) C(28) 3.146 .
H(20) C(29) 3.473 .
H(20) C(33) 3.449 .
H(20) H(1) 2.535 54606
H(20) H(3) 2.702 54606
H(20) H(10) 3.266 54606
H(20) H(18) 2.854 .
H(20) H(19) 1.600 .
H(20) H(21) 1.600 .
H(20) H(22) 3.549 .
H(21) C(5) 3.367 .
H(21) C(6) 3.025 .
H(21) C(7) 2.566 .
H(21) C(24) 3.359 .
H(21) C(25) 2.089 .
H(21) C(27) 2.778 .
H(21) C(43) 3.495 55505
H(21) H(1) 3.345 54606
H(21) H(6) 2.806 .
H(21) H(10) 2.729 54606
H(21) H(18) 3.535 55606
H(21) H(19) 1.600 .
H(21) H(20) 1.600 .
H(21) H(22) 2.515 .
H(21) H(23) 3.585 .
H(21) H(24) 3.239 .
H(21) H(25) 3.596 54606
H(21) H(37) 3.002 55505
H(21) H(38) 3.258 55505
H(22) C(5) 2.867 .
H(22) C(6) 3.023 .
H(22) C(7) 2.787 .
H(22) C(24) 3.318 .
H(22) C(25) 2.087 .
H(22) C(26) 2.611 .
H(22) C(42) 3.250 55505
H(22) C(43) 2.885 55505
H(22) H(5) 2.714 .
H(22) H(6) 2.568 .
H(22) H(19) 2.734 .
H(22) H(20) 3.549 .
H(22) H(21) 2.515 .
H(22) H(23) 1.600 .
H(22) H(24) 1.600 .
H(22) H(26) 3.496 54606
H(22) H(36) 3.118 55505
H(22) H(37) 2.459 55505
H(23) Cl(2) 2.751 .
H(23) N(2) 3.222 .
H(23) C(5) 3.329 .
H(23) C(6) 3.068 .
H(23) C(7) 2.619 .
H(23) C(24) 2.779 .
H(23) C(25) 2.087 .
H(23) C(26) 3.363 .
H(23) H(5) 2.938 .
H(23) H(6) 3.495 .
H(23) H(19) 3.591 .
H(23) H(21) 3.585 .
H(23) H(22) 1.600 .
H(23) H(24) 1.600 .
H(23) H(33) 3.569 54505
H(24) N(2) 3.455 .
H(24) C(7) 3.343 .
H(24) C(23) 2.920 .
H(24) C(24) 2.548 .
H(24) C(25) 2.087 .
H(24) C(26) 2.825 .
H(24) C(30) 3.500 54606
H(24) C(36) 3.308 55603
H(24) H(18) 2.992 .
H(24) H(19) 2.608 .
H(24) H(21) 3.239 .
H(24) H(22) 1.600 .
H(24) H(23) 1.600 .
H(24) H(25) 3.203 54606
H(24) H(26) 2.747 54606
H(24) H(31) 2.651 55603
H(24) H(37) 3.516 55505
H(25) P(1) 2.855 .
H(25) C(1) 2.895 .
H(25) C(2) 3.379 .
H(25) C(7) 3.505 .
H(25) C(9) 3.527 .
H(25) C(26) 3.274 55606
H(25) C(28) 2.033 .
H(25) C(30) 2.032 .
H(25) C(31) 3.255 .
H(25) C(33) 3.252 .
H(25) H(7) 3.040 .
H(25) H(8) 3.404 .
H(25) H(18) 3.050 55606
H(25) H(19) 2.316 55606
H(25) H(21) 3.596 55606
H(25) H(24) 3.203 55606
H(25) H(26) 2.332 .
H(25) H(37) 3.501 56602
H(26) C(27) 3.547 55606
H(26) C(28) 3.256 .
H(26) C(29) 2.032 .
H(26) C(31) 2.033 .
H(26) C(32) 3.238 .
H(26) C(39) 3.449 55602
H(26) H(22) 3.496 55606
H(26) H(24) 2.747 55606
H(26) H(25) 2.332 .
H(26) H(27) 2.336 .
H(26) H(31) 3.248 55508
H(26) H(32) 3.008 55508
H(26) H(34) 2.687 55602
H(26) H(37) 3.577 56602
H(27) Pd(1) 3.564 55602
H(27) S(1) 3.505 55602
H(27) N(1) 3.308 55602
H(27) C(14) 3.307 55602
H(27) C(15) 2.866 55602
H(27) C(16) 2.716 55602
H(27) C(17) 2.862 55602
H(27) C(18) 3.212 55602
H(27) C(19) 3.419 55602
H(27) C(29) 3.256 .
H(27) C(30) 2.035 .
H(27) C(32) 2.021 .
H(27) C(33) 3.252 .
H(27) C(34) 3.521 55602
H(27) H(4) 3.341 54606
H(27) H(15) 3.265 55602
H(27) H(26) 2.336 .
H(27) H(28) 2.316 .
H(27) H(32) 3.192 55508
H(27) H(34) 3.212 55602
H(28) Pd(1) 3.399 55602
H(28) C(18) 3.449 55602
H(28) C(19) 3.026 55602
H(28) C(20) 2.905 55602
H(28) C(21) 3.337 55602
H(28) C(28) 3.252 .
H(28) C(30) 3.239 .
H(28) C(31) 2.016 .
H(28) C(33) 2.032 .
H(28) C(40) 3.402 55602
H(28) C(45) 3.288 55602
H(28) H(3) 3.245 54606
H(28) H(4) 3.261 54606
H(28) H(27) 2.316 .
H(28) H(29) 2.334 .
H(28) H(29) 2.914 55602
H(28) H(39) 2.769 55602
H(29) Pd(1) 3.301 .
H(29) P(1) 2.886 .
H(29) N(2) 2.848 .
H(29) C(21) 3.145 .
H(29) C(22) 3.506 .
H(29) C(23) 3.470 .
H(29) C(24) 3.073 .
H(29) C(28) 2.034 .
H(29) C(29) 3.253 .
H(29) C(31) 3.250 .
H(29) C(32) 2.037 .
H(29) C(32) 3.246 55602
H(29) C(33) 3.240 55602
H(29) H(8) 3.543 .
H(29) H(28) 2.334 .
H(29) H(28) 2.914 55602
H(29) H(29) 2.903 55602
H(29) H(39) 3.485 .
H(29) H(39) 3.376 55602
H(30) S(1) 3.360 55603
H(30) N(2) 3.314 55603
H(30) C(15) 2.662 .
H(30) C(16) 2.887 .
H(30) C(17) 3.184 .
H(30) C(19) 3.253 55603
H(30) C(20) 3.061 55603
H(30) C(21) 2.961 55603
H(30) C(22) 3.372 55603
H(30) C(34) 2.045 .
H(30) C(36) 2.037 .
H(30) C(37) 3.253 .
H(30) C(39) 3.272 .
H(30) H(15) 2.902 .
H(30) H(31) 2.334 .
H(30) H(35) 3.545 55603
H(31) C(22) 3.146 55603
H(31) C(23) 3.052 55603
H(31) C(24) 3.510 55603
H(31) C(27) 3.500 55603
H(31) C(34) 3.271 .
H(31) C(35) 2.035 .
H(31) C(37) 2.020 .
H(31) C(38) 3.257 .
H(31) H(1) 3.543 56603
H(31) H(12) 3.391 56603
H(31) H(17) 3.384 55603
H(31) H(18) 3.223 55603
H(31) H(24) 2.651 55603
H(31) H(26) 3.248 45408
H(31) H(30) 2.334 .
H(31) H(32) 2.317 .
H(32) C(3) 3.251 56603
H(32) C(30) 3.366 45408
H(32) C(31) 3.454 45408
H(32) C(35) 3.255 .
H(32) C(36) 2.021 .
H(32) C(38) 2.044 .
H(32) C(39) 3.266 .
H(32) C(39) 3.514 45607
H(32) H(1) 2.991 56603
H(32) H(2) 2.801 56603
H(32) H(4) 3.288 56603
H(32) H(15) 3.386 45607
H(32) H(26) 3.008 45408
H(32) H(27) 3.192 45408
H(32) H(31) 2.317 .
H(32) H(33) 2.348 .
H(32) H(34) 3.516 45607
H(33) Cl(1) 3.083 56603
H(33) C(34) 3.279 .
H(33) C(36) 3.256 .
H(33) C(36) 3.563 45607
H(33) C(37) 2.046 .
H(33) C(37) 3.538 45607
H(33) C(39) 2.039 .
H(33) H(2) 3.561 56603
H(33) H(15) 2.911 45607
H(33) H(23) 3.569 45505
H(33) H(32) 2.348 .
H(33) H(34) 2.338 .
H(34) Cl(1) 3.565 56603
H(34) C(13) 2.944 .
H(34) C(14) 2.890 .
H(34) C(15) 2.685 .
H(34) C(30) 3.434 55602
H(34) C(34) 2.047 .
H(34) C(35) 3.271 .
H(34) C(37) 3.267 .
H(34) C(38) 2.036 .
H(34) H(14) 2.910 .
H(34) H(26) 2.687 55602
H(34) H(27) 3.212 55602
H(34) H(32) 3.516 45607
H(34) H(33) 2.338 .
H(34) H(36) 3.167 56501
H(35) Cl(1) 3.355 55603
H(35) C(12) 3.517 54501
H(35) C(18) 3.028 .
H(35) C(19) 2.917 .
H(35) C(20) 2.682 .
H(35) C(40) 2.038 .
H(35) C(42) 2.045 .
H(35) C(43) 3.260 .
H(35) C(45) 3.257 .
H(35) C(46) 3.341 55603
H(35) H(11) 3.385 54501
H(35) H(13) 2.794 54501
H(35) H(14) 3.493 55603
H(35) H(16) 2.633 .
H(35) H(30) 3.545 55603
H(35) H(36) 2.345 .
H(35) H(41) 2.591 55603
H(36) Cl(1) 3.030 55603
H(36) C(12) 2.971 54501
H(36) C(13) 3.255 54501
H(36) C(40) 3.277 .
H(36) C(41) 2.046 .
H(36) C(43) 2.022 .
H(36) C(44) 3.247 .
H(36) H(9) 3.245 54501
H(36) H(11) 3.404 54501
H(36) H(13) 2.883 54501
H(36) H(14) 3.375 54501
H(36) H(22) 3.118 44505
H(36) H(34) 3.167 54501
H(36) H(35) 2.345 .
H(36) H(37) 2.321 .
H(37) C(9) 3.491 54501
H(37) C(26) 3.571 44505
H(37) C(27) 3.345 44505
H(37) C(41) 3.265 .
H(37) C(42) 2.024 .
H(37) C(44) 2.033 .
H(37) C(45) 3.266 .
H(37) H(6) 3.011 44505
H(37) H(7) 2.931 54602
H(37) H(9) 2.539 54501
H(37) H(19) 3.389 44505
H(37) H(21) 3.002 44505
H(37) H(22) 2.459 44505
H(37) H(24) 3.516 44505
H(37) H(25) 3.501 54602
H(37) H(26) 3.577 54602
H(37) H(36) 2.321 .
H(37) H(38) 2.336 .
H(38) C(10) 3.526 54602
H(38) C(22) 3.178 55602
H(38) C(40) 3.283 .
H(38) C(42) 3.247 .
H(38) C(43) 2.035 .
H(38) C(44) 3.167 55602
H(38) C(45) 2.045 .
H(38) C(45) 3.134 55602
H(38) H(6) 2.968 44505
H(38) H(7) 3.256 54602
H(38) H(10) 3.047 54602
H(38) H(11) 3.106 54602
H(38) H(17) 2.460 55602
H(38) H(21) 3.258 44505
H(38) H(37) 2.336 .
H(38) H(38) 3.068 55602
H(38) H(39) 2.343 .
H(38) H(39) 3.024 55602
H(39) C(20) 2.662 .
H(39) C(21) 2.918 .
H(39) C(22) 3.042 .
H(39) C(32) 3.538 55602
H(39) C(40) 2.040 .
H(39) C(41) 3.256 .
H(39) C(43) 3.262 .
H(39) C(44) 2.041 .
H(39) C(44) 3.368 55602
H(39) C(45) 2.989 55602
H(39) H(17) 2.853 .
H(39) H(17) 3.506 55602
H(39) H(28) 2.769 55602
H(39) H(29) 3.485 .
H(39) H(29) 3.376 55602
H(39) H(38) 2.343 .
H(39) H(38) 3.024 55602
H(39) H(39) 2.261 55602
H(40) Pd(1) 3.086 .
H(40) Cl(1) 2.269 .
H(40) Cl(2) 2.238 .
H(40) N(1) 2.666 .
H(40) C(1) 3.157 .
H(40) C(2) 3.029 .
H(40) C(3) 3.473 .
H(40) C(6) 3.335 .
H(40) C(8) 3.504 .
H(40) C(11) 2.722 .
H(40) C(12) 3.160 .
H(40) C(13) 3.400 .
H(40) C(14) 3.130 .
H(40) H(2) 2.958 .
H(40) H(41) 1.600 .
H(41) Cl(1) 2.269 .
H(41) Cl(2) 2.238 .
H(41) S(1) 3.466 .
H(41) N(1) 3.190 .
H(41) C(13) 3.296 .
H(41) C(14) 2.966 .
H(41) C(15) 3.545 .
H(41) C(18) 3.030 55603
H(41) C(41) 3.367 55603
H(41) H(16) 2.619 55603
H(41) H(35) 2.591 55603
H(41) H(40) 1.600 .

loop_
_geom_torsion_atom_site_label_1
_geom_torsion_atom_site_label_2
_geom_torsion_atom_site_label_3
_geom_torsion_atom_site_label_4
_geom_torsion
S(1) Pd(1) P(1) C(1) 108.16(17)
S(1) Pd(1) P(1) C(7) 7.22(19)
S(1) Pd(1) P(1) C(28) -117.20(18)
P(1) Pd(1) S(1) C(16) -159.54(17)
P(1) Pd(1) S(1) C(19) 101.48(18)
S(1) Pd(1) N(1) C(11) -156.2(2)
S(1) Pd(1) N(1) C(14) -0.7(2)
N(1) Pd(1) S(1) C(16) -29.68(14)
N(1) Pd(1) S(1) C(19) -128.66(13)
S(1) Pd(1) N(2) C(21) -49.2(2)
S(1) Pd(1) N(2) C(24) 148.2(2)
N(2) Pd(1) S(1) C(16) 152.31(14)
N(2) Pd(1) S(1) C(19) 53.33(13)
P(1) Pd(1) N(1) C(11) 14.1(2)
P(1) Pd(1) N(1) C(14) 169.5(2)
N(1) Pd(1) P(1) C(1) -21.50(14)
N(1) Pd(1) P(1) C(7) -122.45(13)
N(1) Pd(1) P(1) C(28) 113.13(14)
P(1) Pd(1) N(2) C(21) 140.2(2)
P(1) Pd(1) N(2) C(24) -22.4(2)
N(2) Pd(1) P(1) C(1) 156.31(14)
N(2) Pd(1) P(1) C(7) 55.36(13)
N(2) Pd(1) P(1) C(28) -69.06(15)
N(1) Pd(1) N(2) C(21) -106(2)
N(1) Pd(1) N(2) C(24) 91(2)
N(2) Pd(1) N(1) C(11) -99(2)
N(2) Pd(1) N(1) C(14) 56(2)
Pd(1) S(1) C(16) C(15) 43.9(3)
Pd(1) S(1) C(16) C(17) -126.63(19)
Pd(1) S(1) C(19) C(18) 130.2(2)
Pd(1) S(1) C(19) C(20) -44.1(3)
C(16) S(1) C(19) C(18) 18.4(2)
C(16) S(1) C(19) C(20) -155.8(3)
C(19) S(1) C(16) C(15) 151.1(2)
C(19) S(1) C(16) C(17) -19.5(2)
Pd(1) P(1) C(1) C(2) -105.85(19)
Pd(1) P(1) C(1) C(8) 55.2(2)
Pd(1) P(1) C(7) C(6) 111.2(2)
Pd(1) P(1) C(7) C(25) -65.6(2)
Pd(1) P(1) C(28) C(29) -163.0(2)
Pd(1) P(1) C(28) C(33) 19.1(3)
C(1) P(1) C(7) C(6) 0.5(2)
C(1) P(1) C(7) C(25) -176.4(2)
C(7) P(1) C(1) C(2) 0.0(2)
C(7) P(1) C(1) C(8) 161.1(2)
C(1) P(1) C(28) C(29) -30.2(3)
C(1) P(1) C(28) C(33) 152.0(2)
C(28) P(1) C(1) C(2) 115.1(2)
C(28) P(1) C(1) C(8) -83.8(2)
C(7) P(1) C(28) C(29) 76.0(3)
C(7) P(1) C(28) C(33) -101.9(3)
C(28) P(1) C(7) C(6) -116.9(2)
C(28) P(1) C(7) C(25) 66.2(2)
Pd(1) N(1) C(11) C(8) -32.7(4)
Pd(1) N(1) C(11) C(12) 156.0(2)
Pd(1) N(1) C(14) C(13) -157.9(2)
Pd(1) N(1) C(14) C(15) 32.3(4)
C(11) N(1) C(14) C(13) 2.0(3)
C(11) N(1) C(14) C(15) -167.8(3)
C(14) N(1) C(11) C(8) 168.3(2)
C(14) N(1) C(11) C(12) -2.9(3)
Pd(1) N(2) C(21) C(20) 20.6(4)
Pd(1) N(2) C(21) C(22) -165.2(2)
Pd(1) N(2) C(24) C(23) 164.2(2)
Pd(1) N(2) C(24) C(25) -27.0(4)
C(21) N(2) C(24) C(23) -0.5(3)
C(21) N(2) C(24) C(25) 168.4(3)
C(24) N(2) C(21) C(20) -173.6(3)
C(24) N(2) C(21) C(22) 0.6(3)
P(1) C(1) C(2) C(3) 172.1(3)
P(1) C(1) C(2) C(6) -0.6(3)
P(1) C(1) C(8) C(9) 47.9(3)
P(1) C(1) C(8) C(10) 167.6(2)
P(1) C(1) C(8) C(11) -70.7(3)
C(2) C(1) C(8) C(9) -157.1(3)
C(2) C(1) C(8) C(10) -37.3(4)
C(2) C(1) C(8) C(11) 84.4(3)
C(8) C(1) C(2) C(3) 14.9(6)
C(8) C(1) C(2) C(6) -157.7(3)
C(1) C(2) C(3) C(4) 165.5(3)
C(1) C(2) C(6) C(5) 176.3(2)
C(1) C(2) C(6) C(7) 1.0(4)
C(3) C(2) C(6) C(5) 1.8(3)
C(3) C(2) C(6) C(7) -173.5(2)
C(6) C(2) C(3) C(4) -21.6(3)
C(2) C(3) C(4) C(5) 33.0(3)
C(3) C(4) C(5) C(6) -32.0(3)
C(4) C(5) C(6) C(2) 18.6(3)
C(4) C(5) C(6) C(7) -167.5(3)
C(2) C(6) C(7) P(1) -0.9(3)
C(2) C(6) C(7) C(25) 175.4(3)
C(5) C(6) C(7) P(1) -174.5(3)
C(5) C(6) C(7) C(25) 1.8(6)
P(1) C(7) C(25) C(24) 17.3(3)
P(1) C(7) C(25) C(26) -103.4(2)
P(1) C(7) C(25) C(27) 137.6(2)
C(6) C(7) C(25) C(24) -158.6(3)
C(6) C(7) C(25) C(26) 80.7(4)
C(6) C(7) C(25) C(27) -38.3(4)
C(1) C(8) C(11) N(1) 57.9(3)
C(1) C(8) C(11) C(12) -132.0(3)
C(9) C(8) C(11) N(1) -62.1(3)
C(9) C(8) C(11) C(12) 108.1(3)
C(10) C(8) C(11) N(1) 179.8(2)
C(10) C(8) C(11) C(12) -10.1(4)
N(1) C(11) C(12) C(13) 2.8(4)
C(8) C(11) C(12) C(13) -168.6(3)
C(11) C(12) C(13) C(14) -1.5(4)
C(12) C(13) C(14) N(1) -0.3(4)
C(12) C(13) C(14) C(15) 170.0(3)
N(1) C(14) C(15) C(16) -26.8(5)
N(1) C(14) C(15) C(34) 148.1(3)
C(13) C(14) C(15) C(16) 164.8(3)
C(13) C(14) C(15) C(34) -20.3(4)
C(14) C(15) C(16) S(1) -17.8(4)
C(14) C(15) C(16) C(17) 150.1(3)
C(14) C(15) C(34) C(35) 128.5(3)
C(14) C(15) C(34) C(39) -52.8(4)
C(16) C(15) C(34) C(35) -56.1(4)
C(16) C(15) C(34) C(39) 122.6(3)
C(34) C(15) C(16) S(1) 167.3(2)
C(34) C(15) C(16) C(17) -24.8(5)
S(1) C(16) C(17) C(18) 15.7(3)
C(15) C(16) C(17) C(18) -153.5(3)
C(16) C(17) C(18) C(19) -1.9(4)
C(17) C(18) C(19) S(1) -12.8(3)
C(17) C(18) C(19) C(20) 160.7(3)
S(1) C(19) C(20) C(21) 4.4(5)
S(1) C(19) C(20) C(40) -174.6(2)
C(18) C(19) C(20) C(21) -168.3(3)
C(18) C(19) C(20) C(40) 12.8(5)
C(19) C(20) C(21) N(2) 13.7(5)
C(19) C(20) C(21) C(22) -159.6(3)
C(19) C(20) C(40) C(41) 55.2(4)
C(19) C(20) C(40) C(45) -125.3(3)
C(21) C(20) C(40) C(41) -123.8(3)
C(21) C(20) C(40) C(45) 55.7(4)
C(40) C(20) C(21) N(2) -167.4(3)
C(40) C(20) C(21) C(22) 19.4(5)
N(2) C(21) C(22) C(23) -0.5(4)
C(20) C(21) C(22) C(23) 173.8(3)
C(21) C(22) C(23) C(24) 0.2(3)
C(22) C(23) C(24) N(2) 0.2(4)
C(22) C(23) C(24) C(25) -168.9(3)
N(2) C(24) C(25) C(7) 35.6(4)
N(2) C(24) C(25) C(26) 154.5(3)
N(2) C(24) C(25) C(27) -86.3(3)
C(23) C(24) C(25) C(7) -157.2(3)
C(23) C(24) C(25) C(26) -38.2(4)
C(23) C(24) C(25) C(27) 81.0(4)
P(1) C(28) C(29) C(30) -178.4(3)
P(1) C(28) C(33) C(32) 178.5(2)
C(29) C(28) C(33) C(32) 0.7(5)
C(33) C(28) C(29) C(30) -0.5(6)
C(28) C(29) C(30) C(31) -0.7(6)
C(29) C(30) C(31) C(32) 1.7(6)
C(30) C(31) C(32) C(33) -1.5(6)
C(31) C(32) C(33) C(28) 0.4(5)
C(15) C(34) C(35) C(36) 179.7(3)
C(15) C(34) C(39) C(38) -178.7(3)
C(35) C(34) C(39) C(38) 0.1(4)
C(39) C(34) C(35) C(36) 0.9(5)
C(34) C(35) C(36) C(37) -0.9(6)
C(35) C(36) C(37) C(38) -0.1(5)
C(36) C(37) C(38) C(39) 1.1(6)
C(37) C(38) C(39) C(34) -1.1(6)
C(20) C(40) C(41) C(42) 179.7(3)
C(20) C(40) C(45) C(44) -178.3(3)
C(41) C(40) C(45) C(44) 1.3(5)
C(45) C(40) C(41) C(42) 0.2(4)
C(40) C(41) C(42) C(43) -1.6(5)
C(41) C(42) C(43) C(44) 1.6(5)
C(42) C(43) C(44) C(45) -0.1(4)
C(43) C(44) C(45) C(40) -1.3(5)
